data_4038340
loop_
_publ_author_name
'Duddupudi, Anantha Lakshmi'
'Pandey, Pankaj'
'Vo, Hien'
'Welsh, Colin L.'
'Doerksen, Robert J.'
'Cuny, Gregory D.'

_publ_section_title
;
 Hypervalent Iodine Mediated Oxidative Cyclization of Acrylamide
 N-Carbamates to 5,5-Disubstituted Oxazolidine-2,4-diones
;
_journal_name_full 'The Journal of Organic Chemistry'
_journal_paper_doi 10.1021/acs.joc.0c00581
_journal_year 2020
_chemical_formula_sum 'C13 H19 N O4'
_chemical_formula_weight 253.29
_space_group_IT_number 14
_space_group_name_Hall '-P 2yn'
_space_group_name_H-M_alt 'P 1 21/n 1'
_symmetry_cell_setting monoclinic
_symmetry_space_group_name_H-M 'P 1 21/n 1'
_atom_sites_solution_hydrogens geom
_atom_sites_solution_primary direct
_atom_sites_solution_secondary difmap
_audit_creation_method SHELXL-97
_cell_angle_alpha 90.00
_cell_angle_beta 99.070(3)
_cell_angle_gamma 90.00
_cell_formula_units_Z 4
_cell_length_a 6.8579(4)
_cell_length_b 24.7186(16)
_cell_length_c 7.8064(5)
_cell_measurement_reflns_used 7056
_cell_measurement_temperature 123(2)
_cell_measurement_theta_max 66.75
_cell_measurement_theta_min 6.01
_cell_volume 1306.78(14)
_computing_cell_refinement 'SAINT v7.60A (Bruker-Nonius, 2013)'
_computing_data_collection 'APEX2 v2013.4-1 (Bruker-Nonius, 2013)'
_computing_data_reduction 'SAINT v7.60A (Bruker-Nonius, 2013)'
_computing_structure_refinement 'SHELXL v6.12 (G.M. Sheldrick, 2001)'
_computing_structure_solution 'SHELXS v6.12 (G.M. Sheldrick, 2001)'
_diffrn_ambient_temperature 123(2)
_diffrn_detector_area_resol_mean 4K
_diffrn_measured_fraction_theta_full 0.977
_diffrn_measured_fraction_theta_max 0.978
_diffrn_measurement_device_type 'Bruker DUO APEX II CCD'
_diffrn_measurement_method CCD
_diffrn_radiation_monochromator graphite
_diffrn_radiation_source 'Incoatec 30 Watt Cu microsource'
_diffrn_radiation_type CuK\a
_diffrn_radiation_wavelength 1.54178
_diffrn_reflns_av_R_equivalents 0.0292
_diffrn_reflns_av_sigmaI/netI 0.0254
_diffrn_reflns_limit_h_max 8
_diffrn_reflns_limit_h_min -6
_diffrn_reflns_limit_k_max 25
_diffrn_reflns_limit_k_min -29
_diffrn_reflns_limit_l_max 9
_diffrn_reflns_limit_l_min -9
_diffrn_reflns_number 7516
_diffrn_reflns_theta_full 66.75
_diffrn_reflns_theta_max 66.75
_diffrn_reflns_theta_min 6.01
_diffrn_standards_decay_% 0.0
_exptl_absorpt_coefficient_mu 0.787
_exptl_absorpt_correction_T_max 0.7528
_exptl_absorpt_correction_T_min 0.6460
_exptl_absorpt_correction_type empirical
_exptl_absorpt_process_details 'SAINT v7.62A'
_exptl_crystal_colour Colorless
_exptl_crystal_density_diffrn 1.287
_exptl_crystal_density_method 'not measured'
_exptl_crystal_description 'flat column'
_exptl_crystal_F_000 544
_exptl_crystal_size_max 0.45
_exptl_crystal_size_mid 0.35
_exptl_crystal_size_min 0.08
_refine_diff_density_max 0.315
_refine_diff_density_min -0.185
_refine_diff_density_rms 0.038
_refine_ls_extinction_coef 0.0054(6)
_refine_ls_extinction_expression Fc^*^=kFc[1+0.001xFc^2^\l^3^/sin(2\q)]^-1/4^
_refine_ls_extinction_method SHELXL
_refine_ls_goodness_of_fit_ref 1.052
_refine_ls_hydrogen_treatment mixed
_refine_ls_matrix_type full
_refine_ls_number_parameters 175
_refine_ls_number_reflns 2270
_refine_ls_number_restraints 2
_refine_ls_restrained_S_all 1.052
_refine_ls_R_factor_all 0.0335
_refine_ls_R_factor_gt 0.0328
_refine_ls_shift/su_max 0.001
_refine_ls_shift/su_mean 0.000
_refine_ls_structure_factor_coef Fsqd
_refine_ls_weighting_details 'calc w=1/[\s^2^(Fo^2^)+(0.0411P)^2^+0.4827P] where P=(Fo^2^+2Fc^2^)/3'
_refine_ls_weighting_scheme calc
_refine_ls_wR_factor_gt 0.0865
_refine_ls_wR_factor_ref 0.0875
_reflns_number_gt 2208
_reflns_number_total 2270
_reflns_threshold_expression >3.99sigma(I)
_cod_data_source_file jo0c00581_si_003.cif
_cod_data_source_block k1649
_cod_depositor_comments
;
The following automatic conversions were performed:

data item '_exptl_absorpt_correction_type' value 'Empirical' was
changed to 'empirical' in accordance with the
/home/data/users/saulius/crontab/automatic-downloads/rss-feeds/ACS/lib/dictionaries/cif_core.dic
dictionary named 'cif_core.dic' version 2.4.2 last updated on
2011-04-26.

data item '_symmetry_cell_setting' value 'Monoclinic' was changed to
'monoclinic' in accordance with the
/home/data/users/saulius/crontab/automatic-downloads/rss-feeds/ACS/lib/dictionaries/cif_core.dic
dictionary named 'cif_core.dic' version 2.4.2 last updated on
2011-04-26.

Automatic conversion script
Id: cif_fix_values 7556 2019-12-06 15:28:31Z antanas 
;
_cod_original_sg_symbol_H-M P2(1)/n
_cod_database_code 4038340

loop_
_symmetry_equiv_pos_as_xyz
'x, y, z'
'-x+1/2, y+1/2, -z+1/2'
'-x, -y, -z'
'x-1/2, -y-1/2, z-1/2'

loop_
_atom_site_label
_atom_site_type_symbol
_atom_site_fract_x
_atom_site_fract_y
_atom_site_fract_z
_atom_site_U_iso_or_equiv
_atom_site_adp_type
_atom_site_occupancy
_atom_site_symmetry_multiplicity
_atom_site_calc_flag
_atom_site_refinement_flags
_atom_site_disorder_assembly
_atom_site_disorder_group
O1 O 0.57992(14) 0.76884(4) 0.32459(13) 0.0350(3) Uani 1 1 d . . .
O2 O 0.69510(12) 0.47476(3) 0.02105(10) 0.0205(2) Uani 1 1 d . . .
O3 O 0.80859(12) 0.46171(3) 0.48370(10) 0.0198(2) Uani 1 1 d D . .
H3X H 0.7190(19) 0.4825(5) 0.5222(19) 0.030 Uiso 1 1 d D . .
O4 O 0.40097(12) 0.48072(3) 0.30330(10) 0.0227(2) Uani 1 1 d D . .
H4X H 0.371(2) 0.4940(6) 0.1972(13) 0.034 Uiso 1 1 d D . .
N1 N 0.86407(14) 0.52808(4) 0.23259(13) 0.0193(2) Uani 1 1 d . . .
H1N H 0.913(2) 0.5290(6) 0.340(2) 0.023 Uiso 1 1 d . . .
C1 C 0.93620(18) 0.66681(5) 0.25186(16) 0.0255(3) Uani 1 1 d . . .
H1 H 1.0756 0.6626 0.2740 0.031 Uiso 1 1 calc R . .
C2 C 0.85299(19) 0.71429(5) 0.30023(18) 0.0294(3) Uani 1 1 d . . .
H2 H 0.9350 0.7422 0.3556 0.035 Uiso 1 1 calc R . .
C3 C 0.64910(19) 0.72120(5) 0.26777(16) 0.0249(3) Uani 1 1 d . . .
C4 C 0.53023(17) 0.68046(5) 0.18498(15) 0.0220(3) Uani 1 1 d . . .
H4 H 0.3912 0.6852 0.1594 0.026 Uiso 1 1 calc R . .
C5 C 0.61629(17) 0.63269(5) 0.13989(14) 0.0206(3) Uani 1 1 d . . .
H5 H 0.5341 0.6045 0.0863 0.025 Uiso 1 1 calc R . .
C6 C 0.81974(17) 0.62511(5) 0.17135(14) 0.0198(3) Uani 1 1 d . . .
C7 C 0.91091(17) 0.57261(5) 0.12323(15) 0.0214(3) Uani 1 1 d . . .
H7A H 0.8611 0.5640 0.0002 0.026 Uiso 1 1 calc R . .
H7B H 1.0560 0.5769 0.1361 0.026 Uiso 1 1 calc R . .
C8 C 0.3715(2) 0.77518(6) 0.30755(19) 0.0352(3) Uani 1 1 d . . .
H8A H 0.3410 0.8107 0.3524 0.053 Uiso 1 1 calc R . .
H8B H 0.3169 0.7468 0.3736 0.053 Uiso 1 1 calc R . .
H8C H 0.3131 0.7725 0.1849 0.053 Uiso 1 1 calc R . .
C9 C 0.76151(16) 0.48431(4) 0.17500(14) 0.0168(3) Uani 1 1 d . . .
C10 C 0.73038(16) 0.44259(4) 0.31468(14) 0.0181(3) Uani 1 1 d . . .
C11 C 0.50734(17) 0.43103(5) 0.29862(14) 0.0208(3) Uani 1 1 d . . .
H11 H 0.4619 0.4127 0.1852 0.025 Uiso 1 1 calc R . .
C12 C 0.84691(19) 0.39214(5) 0.28268(16) 0.0263(3) Uani 1 1 d . . .
H12A H 0.8349 0.3652 0.3725 0.039 Uiso 1 1 calc R . .
H12B H 0.9863 0.4016 0.2864 0.039 Uiso 1 1 calc R . .
H12C H 0.7946 0.3771 0.1685 0.039 Uiso 1 1 calc R . .
C13 C 0.4575(2) 0.39538(6) 0.44369(17) 0.0308(3) Uani 1 1 d . . .
H13A H 0.3150 0.3885 0.4260 0.046 Uiso 1 1 calc R . .
H13B H 0.4966 0.4136 0.5552 0.046 Uiso 1 1 calc R . .
H13C H 0.5285 0.3610 0.4437 0.046 Uiso 1 1 calc R . .

loop_
_atom_site_aniso_label
_atom_site_aniso_U_11
_atom_site_aniso_U_22
_atom_site_aniso_U_33
_atom_site_aniso_U_23
_atom_site_aniso_U_13
_atom_site_aniso_U_12
O1 0.0347(5) 0.0207(5) 0.0522(6) -0.0073(4) 0.0147(4) -0.0014(4)
O2 0.0231(4) 0.0243(4) 0.0141(4) -0.0003(3) 0.0025(3) 0.0015(3)
O3 0.0201(4) 0.0254(4) 0.0136(4) -0.0013(3) 0.0013(3) 0.0020(3)
O4 0.0218(4) 0.0320(5) 0.0145(4) 0.0017(3) 0.0036(3) 0.0059(3)
N1 0.0217(5) 0.0215(5) 0.0142(5) 0.0007(4) 0.0015(4) 0.0003(4)
C1 0.0221(6) 0.0277(6) 0.0272(6) -0.0001(5) 0.0051(5) -0.0040(5)
C2 0.0287(7) 0.0246(6) 0.0354(7) -0.0057(5) 0.0069(6) -0.0087(5)
C3 0.0311(7) 0.0187(6) 0.0266(6) 0.0013(4) 0.0102(5) -0.0012(5)
C4 0.0224(6) 0.0249(6) 0.0194(6) 0.0027(4) 0.0050(5) -0.0002(5)
C5 0.0237(6) 0.0234(6) 0.0150(5) 0.0000(4) 0.0036(4) -0.0038(4)
C6 0.0242(6) 0.0211(6) 0.0147(5) 0.0032(4) 0.0056(4) -0.0016(4)
C7 0.0229(6) 0.0230(6) 0.0194(6) 0.0013(4) 0.0066(5) -0.0012(4)
C8 0.0370(8) 0.0298(7) 0.0402(8) -0.0049(6) 0.0108(6) 0.0067(6)
C9 0.0150(5) 0.0202(6) 0.0159(5) -0.0007(4) 0.0042(4) 0.0052(4)
C10 0.0214(6) 0.0198(6) 0.0127(5) -0.0005(4) 0.0014(4) 0.0016(4)
C11 0.0229(6) 0.0230(6) 0.0160(5) -0.0006(4) 0.0015(5) -0.0015(4)
C12 0.0333(7) 0.0238(6) 0.0216(6) 0.0014(5) 0.0044(5) 0.0084(5)
C13 0.0304(7) 0.0348(7) 0.0268(7) 0.0079(5) 0.0036(5) -0.0082(5)

loop_
_atom_type_symbol
_atom_type_description
_atom_type_scat_dispersion_real
_atom_type_scat_dispersion_imag
_atom_type_scat_source
C C 0.0181 0.0091 'International Tables Vol C Tables 4.2.6.8 and 6.1.1.4'
H H 0.0000 0.0000 'International Tables Vol C Tables 4.2.6.8 and 6.1.1.4'
N N 0.0311 0.0180 'International Tables Vol C Tables 4.2.6.8 and 6.1.1.4'
O O 0.0492 0.0322 'International Tables Vol C Tables 4.2.6.8 and 6.1.1.4'

loop_
_geom_angle_atom_site_label_1
_geom_angle_atom_site_label_2
_geom_angle_atom_site_label_3
_geom_angle
_geom_angle_site_symmetry_1
_geom_angle_site_symmetry_3
_geom_angle_publ_flag
C3 O1 C8 117.31(10) . . ?
C9 N1 C7 124.71(10) . . ?
C2 C1 C6 121.30(11) . . ?
C1 C2 C3 120.02(11) . . ?
O1 C3 C4 124.48(11) . . ?
O1 C3 C2 115.85(11) . . ?
C4 C3 C2 119.65(11) . . ?
C3 C4 C5 119.48(11) . . ?
C4 C5 C6 121.59(11) . . ?
C5 C6 C1 117.93(11) . . ?
C5 C6 C7 120.92(10) . . ?
C1 C6 C7 121.13(11) . . ?
N1 C7 C6 111.34(9) . . ?
O2 C9 N1 125.25(10) . . ?
O2 C9 C10 119.24(10) . . ?
N1 C9 C10 115.50(10) . . ?
O3 C10 C12 107.04(9) . . ?
O3 C10 C9 111.08(9) . . ?
C12 C10 C9 107.29(9) . . ?
O3 C10 C11 111.15(9) . . ?
C12 C10 C11 111.99(10) . . ?
C9 C10 C11 108.25(9) . . ?
O4 C11 C13 107.68(10) . . ?
O4 C11 C10 109.99(9) . . ?
C13 C11 C10 112.63(10) . . ?

loop_
_geom_bond_atom_site_label_1
_geom_bond_atom_site_label_2
_geom_bond_distance
_geom_bond_site_symmetry_2
_geom_bond_publ_flag
O1 C3 1.3692(15) . ?
O1 C8 1.4230(17) . ?
O2 C9 1.2389(14) . ?
O3 C10 1.4244(13) . ?
O4 C11 1.4321(14) . ?
N1 C9 1.3295(15) . ?
N1 C7 1.4595(14) . ?
C1 C2 1.3833(18) . ?
C1 C6 1.3918(17) . ?
C2 C3 1.3917(19) . ?
C3 C4 1.3893(18) . ?
C4 C5 1.3901(17) . ?
C5 C6 1.3907(16) . ?
C6 C7 1.5133(16) . ?
C9 C10 1.5400(15) . ?
C10 C12 1.5229(16) . ?
C10 C11 1.5415(16) . ?
C11 C13 1.5160(16) . ?

loop_
_geom_hbond_atom_site_label_D
_geom_hbond_atom_site_label_H
_geom_hbond_atom_site_label_A
_geom_hbond_distance_DH
_geom_hbond_distance_HA
_geom_hbond_distance_DA
_geom_hbond_angle_DHA
_geom_hbond_site_symmetry_A
O3 H3X O4 0.889(9) 1.927(10) 2.7582(11) 155.1(14) 3_666
O4 H4X O2 0.884(9) 1.861(9) 2.7441(11) 177.1(15) 3_665
N1 H1N O3 0.852(16) 2.182(16) 2.9053(13) 142.7(13) 3_766

loop_
_geom_torsion_atom_site_label_1
_geom_torsion_atom_site_label_2
_geom_torsion_atom_site_label_3
_geom_torsion_atom_site_label_4
_geom_torsion
_geom_torsion_site_symmetry_1
_geom_torsion_site_symmetry_2
_geom_torsion_site_symmetry_3
_geom_torsion_site_symmetry_4
_geom_torsion_publ_flag
C6 C1 C2 C3 -0.35(19) . . . . ?
C8 O1 C3 C4 4.37(18) . . . . ?
C8 O1 C3 C2 -174.50(11) . . . . ?
C1 C2 C3 O1 178.22(11) . . . . ?
C1 C2 C3 C4 -0.71(18) . . . . ?
O1 C3 C4 C5 -177.08(11) . . . . ?
C2 C3 C4 C5 1.75(17) . . . . ?
C3 C4 C5 C6 -1.78(17) . . . . ?
C4 C5 C6 C1 0.73(16) . . . . ?
C4 C5 C6 C7 179.33(10) . . . . ?
C2 C1 C6 C5 0.35(17) . . . . ?
C2 C1 C6 C7 -178.25(11) . . . . ?
C9 N1 C7 C6 117.81(12) . . . . ?
C5 C6 C7 N1 -68.77(13) . . . . ?
C1 C6 C7 N1 109.79(12) . . . . ?
C7 N1 C9 O2 1.49(17) . . . . ?
C7 N1 C9 C10 180.00(10) . . . . ?
O2 C9 C10 O3 -177.28(9) . . . . ?
N1 C9 C10 O3 4.12(13) . . . . ?
O2 C9 C10 C12 66.05(13) . . . . ?
N1 C9 C10 C12 -112.55(11) . . . . ?
O2 C9 C10 C11 -54.99(13) . . . . ?
N1 C9 C10 C11 126.41(10) . . . . ?
O3 C10 C11 O4 69.10(11) . . . . ?
C12 C10 C11 O4 -171.23(9) . . . . ?
C9 C10 C11 O4 -53.15(11) . . . . ?
O3 C10 C11 C13 -51.02(13) . . . . ?
C12 C10 C11 C13 68.65(12) . . . . ?
C9 C10 C11 C13 -173.27(10) . . . . ?
